data_7203758
loop_
_publ_author_name
'Zeng, Qingdao'
'Wu, Dongxia'
'Wang, Chen'
'Lu, Jun'
'Ma, Baocheng'
'Shu, Chunying'
'Ma, Hongwei'
'Li, Yan'
'Bai, Chunli'

_publ_section_title
;
 Bipyridine conformations control the solid-state supramolecular
 chemistry of zinc(ii) phthalocyanine with bipyridines
;
_journal_issue 38
_journal_name_full CrystEngComm
_journal_page_first 243
_journal_paper_doi 10.1039/b502587g
_journal_volume 7
_journal_year 2005
_chemical_formula_sum 'C45 H30 N10 Zn'
_chemical_formula_weight 776.16
_chemical_name_systematic
;
?
;
_space_group_IT_number 14
_symmetry_cell_setting monoclinic
_symmetry_space_group_name_Hall '-P 2yn'
_symmetry_space_group_name_H-M 'P 1 21/n 1'
_atom_sites_solution_hydrogens geom
_atom_sites_solution_primary direct
_atom_sites_solution_secondary difmap
_audit_creation_method SHELXL-97
_cell_angle_alpha 90.00
_cell_angle_beta 90.15(3)
_cell_angle_gamma 90.00
_cell_formula_units_Z 4
_cell_length_a 9.2854(19)
_cell_length_b 20.135(4)
_cell_length_c 18.572(4)
_cell_measurement_reflns_used 17243
_cell_measurement_temperature 293(2)
_cell_measurement_theta_max 27.48
_cell_measurement_theta_min 1.49
_cell_volume 3472.2(12)
_computing_cell_refinement 'Rapid Auto(Rigaku 2001)'
_computing_data_collection 'Rapid Auto(Rigaku 2001)'
_computing_data_reduction 'Rapid Auto(Rigaku 2001)'
_computing_structure_refinement 'SHELXL-97 (Sheldrick, 1997)'
_computing_structure_solution 'SHELXS-97 (Sheldrick, 1990)'
_diffrn_ambient_temperature 293(2)
_diffrn_measured_fraction_theta_full 0.912
_diffrn_measured_fraction_theta_max 0.912
_diffrn_measurement_device_type 'Rigaku R-axis Rapid IP'
_diffrn_measurement_method oscillation
_diffrn_radiation_monochromator graphite
_diffrn_radiation_source 'Rotating Anode'
_diffrn_radiation_type MoK\a
_diffrn_radiation_wavelength 0.71073
_diffrn_reflns_av_R_equivalents 0.078
_diffrn_reflns_av_sigmaI/netI 0.0907
_diffrn_reflns_limit_h_max 12
_diffrn_reflns_limit_h_min -11
_diffrn_reflns_limit_k_max 26
_diffrn_reflns_limit_k_min -26
_diffrn_reflns_limit_l_max 24
_diffrn_reflns_limit_l_min -24
_diffrn_reflns_number 17243
_diffrn_reflns_theta_full 27.48
_diffrn_reflns_theta_max 27.48
_diffrn_reflns_theta_min 1.49
_exptl_absorpt_coefficient_mu 0.759
_exptl_absorpt_correction_T_max 0.7926
_exptl_absorpt_correction_T_min 0.6377
_exptl_absorpt_correction_type empirical
_exptl_absorpt_process_details abscor
_exptl_crystal_colour purple
_exptl_crystal_density_diffrn 1.485
_exptl_crystal_density_method 'not measured'
_exptl_crystal_description platelet
_exptl_crystal_F_000 1600
_exptl_crystal_size_max 0.65
_exptl_crystal_size_mid 0.34
_exptl_crystal_size_min 0.32
_refine_diff_density_max 0.466
_refine_diff_density_min -0.618
_refine_diff_density_rms 0.123
_refine_ls_extinction_method none
_refine_ls_goodness_of_fit_ref 1.060
_refine_ls_hydrogen_treatment mixed
_refine_ls_matrix_type full
_refine_ls_number_parameters 505
_refine_ls_number_reflns 7246
_refine_ls_number_restraints 0
_refine_ls_restrained_S_all 1.060
_refine_ls_R_factor_all 0.1505
_refine_ls_R_factor_gt 0.0872
_refine_ls_shift/su_max 0.000
_refine_ls_shift/su_mean 0.000
_refine_ls_structure_factor_coef Fsqd
_refine_ls_weighting_details 'calc w=1/[\s^2^(Fo^2^)+(0.1530P)^2^+0.4015P] where P=(Fo^2^+2Fc^2^)/3'
_refine_ls_weighting_scheme calc
_refine_ls_wR_factor_gt 0.2524
_refine_ls_wR_factor_ref 0.2878
_reflns_number_gt 3723
_reflns_number_total 7246
_reflns_threshold_expression >2sigma(I)
_cod_data_source_file b502587g.txt
_cod_data_source_block c
_cod_depositor_comments
;
The following automatic conversions were performed:
'_symmetry_cell_setting' value 'Monoclinic' changed to 'monoclinic'
according to '/home/saulius/struct/CIF-dictionaries/cif_core.dic'
dictionary named 'cif_core.dic' version 2.4.1 from 2010-06-29.

Automatic conversion script
Id: cif_fix_enum 1527 2010-12-29 10:47:43Z saulius 
;
_cod_original_sg_symbol_H-M P2(1)/n
_cod_database_code 7203758

loop_
_symmetry_equiv_pos_as_xyz
'x, y, z'
'-x+1/2, y+1/2, -z+1/2'
'-x, -y, -z'
'x-1/2, -y-1/2, z-1/2'

loop_
_atom_site_label
_atom_site_type_symbol
_atom_site_fract_x
_atom_site_fract_y
_atom_site_fract_z
_atom_site_U_iso_or_equiv
_atom_site_adp_type
_atom_site_occupancy
_atom_site_symmetry_multiplicity
_atom_site_calc_flag
_atom_site_refinement_flags
_atom_site_disorder_assembly
_atom_site_disorder_group
Zn1 Zn 0.15107(8) 0.15493(4) -0.01816(4) 0.0574(3) Uani 1 1 d . . .
N1 N 0.0451(6) 0.1616(3) 0.0761(3) 0.0565(13) Uani 1 1 d . . .
N2 N -0.1614(5) 0.0920(3) 0.0495(3) 0.0563(12) Uani 1 1 d . . .
N3 N 0.0115(6) 0.0837(3) -0.0482(3) 0.0576(13) Uani 1 1 d . . .
N4 N 0.1233(5) 0.0459(3) -0.1575(3) 0.0581(13) Uani 1 1 d . . .
N5 N 0.2882(6) 0.1181(3) -0.0916(3) 0.0606(13) Uani 1 1 d . . .
N6 N 0.5030(6) 0.1781(3) -0.0592(3) 0.0602(14) Uani 1 1 d . . .
N7 N 0.3223(6) 0.1984(3) 0.0309(3) 0.0599(13) Uani 1 1 d . . .
N8 N 0.2088(6) 0.2316(3) 0.1442(3) 0.0590(13) Uani 1 1 d . . .
N9 N 0.0512(5) 0.2351(3) -0.0740(3) 0.0580(13) Uani 1 1 d . . .
N10 N -0.8314(8) 0.4628(5) 0.0291(4) 0.099(2) Uani 1 1 d . . .
C1 C 0.0898(7) 0.1989(3) 0.1340(4) 0.0599(16) Uani 1 1 d . . .
C2 C -0.0218(7) 0.1944(3) 0.1905(3) 0.0566(15) Uani 1 1 d . . .
C3 C -0.0368(8) 0.2216(4) 0.2575(4) 0.0713(19) Uani 1 1 d . . .
H3A H 0.0341 0.2494 0.2761 0.086 Uiso 1 1 calc R . .
C4 C -0.1581(8) 0.2074(4) 0.2968(4) 0.075(2) Uani 1 1 d . . .
H4B H -0.1710 0.2273 0.3415 0.090 Uiso 1 1 calc R . .
C5 C -0.2613(8) 0.1639(4) 0.2711(4) 0.077(2) Uani 1 1 d . . .
H5A H -0.3396 0.1533 0.3000 0.092 Uiso 1 1 calc R . .
C6 C -0.2506(8) 0.1350(4) 0.2017(4) 0.0696(18) Uani 1 1 d . . .
H6B H -0.3204 0.1064 0.1835 0.084 Uiso 1 1 calc R . .
C7 C -0.1290(7) 0.1524(3) 0.1629(3) 0.0581(15) Uani 1 1 d . . .
C8 C -0.0819(7) 0.1326(3) 0.0903(3) 0.0578(15) Uani 1 1 d . . .
C9 C -0.1154(7) 0.0693(3) -0.0140(4) 0.0593(16) Uani 1 1 d . . .
C10 C -0.1968(7) 0.0235(3) -0.0581(3) 0.0565(15) Uani 1 1 d . . .
C11 C -0.3324(7) -0.0058(4) -0.0469(4) 0.0661(17) Uani 1 1 d . . .
H11A H -0.3861 0.0025 -0.0057 0.079 Uiso 1 1 calc R . .
C12 C -0.3808(8) -0.0473(4) -0.1002(4) 0.076(2) Uani 1 1 d . . .
H12A H -0.4701 -0.0676 -0.0950 0.091 Uiso 1 1 calc R . .
C13 C -0.3031(9) -0.0598(4) -0.1602(4) 0.076(2) Uani 1 1 d . . .
H13A H -0.3413 -0.0878 -0.1952 0.092 Uiso 1 1 calc R . .
C14 C -0.1700(8) -0.0324(3) -0.1710(4) 0.0681(18) Uani 1 1 d . . .
H14A H -0.1172 -0.0421 -0.2122 0.082 Uiso 1 1 calc R . .
C15 C -0.1158(7) 0.0104(3) -0.1184(3) 0.0577(15) Uani 1 1 d . . .
C16 C 0.0161(7) 0.0479(3) -0.1100(4) 0.0596(16) Uani 1 1 d . . .
C17 C 0.2505(7) 0.0771(3) -0.1472(3) 0.0557(15) Uani 1 1 d . . .
C18 C 0.3698(7) 0.0710(3) -0.1962(4) 0.0605(16) Uani 1 1 d . . .
C19 C 0.3869(8) 0.0377(4) -0.2610(4) 0.0724(19) Uani 1 1 d . . .
H19A H 0.3134 0.0118 -0.2802 0.087 Uiso 1 1 calc R . .
C20 C 0.5168(9) 0.0445(4) -0.2957(4) 0.080(2) Uani 1 1 d . . .
H20A H 0.5302 0.0234 -0.3397 0.096 Uiso 1 1 calc R . .
C21 C 0.6283(10) 0.0818(4) -0.2669(5) 0.088(3) Uani 1 1 d . . .
H21A H 0.7150 0.0850 -0.2917 0.106 Uiso 1 1 calc R . .
C22 C 0.6125(9) 0.1140(4) -0.2030(4) 0.077(2) Uani 1 1 d . . .
H22A H 0.6880 0.1385 -0.1835 0.092 Uiso 1 1 calc R . .
C23 C 0.4825(7) 0.1094(3) -0.1676(4) 0.0649(17) Uani 1 1 d . . .
C24 C 0.4264(7) 0.1384(3) -0.1024(4) 0.0577(15) Uani 1 1 d . . .
C25 C 0.4536(7) 0.2038(3) 0.0016(4) 0.0628(17) Uani 1 1 d . . .
C26 C 0.5448(7) 0.2433(3) 0.0505(4) 0.0617(17) Uani 1 1 d . . .
C27 C 0.6871(7) 0.2644(4) 0.0465(4) 0.0684(18) Uani 1 1 d . . .
H27A H 0.7460 0.2526 0.0082 0.082 Uiso 1 1 calc R . .
C28 C 0.7368(9) 0.3039(4) 0.1021(5) 0.084(2) Uani 1 1 d . . .
H28A H 0.8311 0.3194 0.1009 0.101 Uiso 1 1 calc R . .
C29 C 0.6507(9) 0.3209(4) 0.1591(4) 0.079(2) Uani 1 1 d . . .
H29A H 0.6892 0.3472 0.1956 0.094 Uiso 1 1 calc R . .
C30 C 0.5076(8) 0.3004(4) 0.1644(4) 0.0677(18) Uani 1 1 d . . .
H30A H 0.4488 0.3129 0.2025 0.081 Uiso 1 1 calc R . .
C31 C 0.4597(7) 0.2606(3) 0.1098(4) 0.0628(17) Uani 1 1 d . . .
C32 C 0.3163(6) 0.2303(3) 0.0957(3) 0.0563(15) Uani 1 1 d . . .
C33 C 0.0469(8) 0.2945(4) -0.0488(4) 0.0724(19) Uani 1 1 d . . .
H33A H 0.1077 0.3041 -0.0104 0.087 Uiso 1 1 calc R . .
C34 C -0.0400(8) 0.3453(4) -0.0737(4) 0.074(2) Uani 1 1 d . . .
H34A H -0.0360 0.3873 -0.0529 0.089 Uiso 1 1 calc R . .
C35 C -0.1309(8) 0.3325(4) -0.1289(4) 0.072(2) Uani 1 1 d . . .
C36 C -0.1261(8) 0.2706(4) -0.1608(4) 0.075(2) Uani 1 1 d . . .
H36A H -0.1828 0.2606 -0.2007 0.090 Uiso 1 1 calc R . .
C37 C -0.0355(9) 0.2247(4) -0.1317(4) 0.078(2) Uani 1 1 d . . .
H37A H -0.0329 0.1829 -0.1530 0.093 Uiso 1 1 calc R . .
C38 C -0.2417(9) 0.3821(4) -0.1529(4) 0.081(2) Uani 1 1 d . . .
H38A H -0.2776 0.3699 -0.2002 0.098 Uiso 1 1 calc R . .
H38B H -0.1978 0.4257 -0.1565 0.098 Uiso 1 1 calc R . .
C39 C -0.3676(7) 0.3847(4) -0.0994(4) 0.0700(18) Uani 1 1 d . . .
H39A H -0.4161 0.3420 -0.0991 0.084 Uiso 1 1 calc R . .
H39B H -0.3299 0.3926 -0.0514 0.084 Uiso 1 1 calc R . .
C40 C -0.4766(9) 0.4388(4) -0.1179(4) 0.080(2) Uani 1 1 d . . .
H40A H -0.4267 0.4811 -0.1208 0.096 Uiso 1 1 calc R . .
H40B H -0.5174 0.4296 -0.1650 0.096 Uiso 1 1 calc R . .
C41 C -0.5980(8) 0.4449(4) -0.0639(4) 0.0718(19) Uani 1 1 d . . .
C42 C -0.6148(9) 0.4035(5) -0.0085(5) 0.089(2) Uani 1 1 d . . .
H42A H -0.5514 0.3684 -0.0006 0.107 Uiso 1 1 calc R . .
C43 C -0.7335(11) 0.4150(5) 0.0379(5) 0.100(3) Uani 1 1 d . . .
H43A H -0.7437 0.3871 0.0775 0.120 Uiso 1 1 calc R . .
C44 C -0.8095(10) 0.5017(6) -0.0266(5) 0.103(3) Uani 1 1 d . . .
H44A H -0.8764 0.5351 -0.0352 0.124 Uiso 1 1 calc R . .
C45 C -0.6967(8) 0.4967(4) -0.0729(5) 0.085(2) Uani 1 1 d . . .
H45A H -0.6853 0.5274 -0.1100 0.102 Uiso 1 1 calc R . .

loop_
_atom_site_aniso_label
_atom_site_aniso_U_11
_atom_site_aniso_U_22
_atom_site_aniso_U_33
_atom_site_aniso_U_23
_atom_site_aniso_U_13
_atom_site_aniso_U_12
Zn1 0.0501(4) 0.0666(5) 0.0556(5) -0.0012(3) -0.0033(3) -0.0039(3)
N1 0.053(3) 0.064(3) 0.052(3) -0.001(2) -0.004(2) -0.007(2)
N2 0.047(3) 0.065(3) 0.057(3) 0.002(2) -0.004(2) -0.007(2)
N3 0.054(3) 0.066(3) 0.053(3) -0.007(2) -0.006(2) -0.001(2)
N4 0.048(3) 0.065(3) 0.061(3) 0.001(2) -0.004(2) 0.008(2)
N5 0.054(3) 0.069(3) 0.058(3) 0.006(3) 0.002(2) 0.005(3)
N6 0.049(3) 0.058(3) 0.074(4) 0.010(3) -0.006(3) 0.000(2)
N7 0.048(3) 0.070(3) 0.062(3) 0.000(3) -0.006(2) -0.009(3)
N8 0.058(3) 0.061(3) 0.059(3) -0.001(2) -0.007(3) -0.003(3)
N9 0.045(3) 0.071(4) 0.058(3) 0.001(3) 0.001(2) 0.005(2)
N10 0.072(5) 0.131(7) 0.093(6) -0.027(5) -0.002(4) 0.016(5)
C1 0.057(4) 0.061(4) 0.061(4) -0.002(3) -0.007(3) -0.003(3)
C2 0.053(4) 0.063(4) 0.054(4) -0.001(3) 0.000(3) 0.000(3)
C3 0.067(4) 0.075(5) 0.072(4) -0.014(4) -0.014(4) -0.001(4)
C4 0.058(4) 0.095(5) 0.073(5) -0.018(4) 0.002(4) -0.007(4)
C5 0.057(4) 0.106(6) 0.066(4) -0.005(4) 0.012(3) -0.008(4)
C6 0.056(4) 0.083(5) 0.070(4) -0.002(4) 0.012(3) -0.004(3)
C7 0.059(4) 0.064(4) 0.052(3) -0.004(3) -0.002(3) 0.000(3)
C8 0.049(4) 0.062(4) 0.062(4) 0.006(3) -0.006(3) -0.003(3)
C9 0.050(4) 0.067(4) 0.061(4) -0.004(3) -0.008(3) 0.002(3)
C10 0.054(4) 0.065(4) 0.051(3) 0.001(3) -0.007(3) 0.001(3)
C11 0.056(4) 0.072(4) 0.070(4) -0.001(3) -0.009(3) -0.010(3)
C12 0.066(5) 0.078(5) 0.083(5) -0.002(4) -0.017(4) -0.002(4)
C13 0.078(5) 0.070(4) 0.081(5) -0.019(4) -0.032(4) 0.000(4)
C14 0.074(5) 0.063(4) 0.068(4) -0.008(3) -0.014(4) -0.003(3)
C15 0.054(4) 0.057(4) 0.063(4) 0.004(3) -0.009(3) 0.006(3)
C16 0.058(4) 0.062(4) 0.059(4) 0.004(3) -0.012(3) 0.002(3)
C17 0.049(3) 0.054(3) 0.064(4) -0.004(3) -0.003(3) 0.002(3)
C18 0.057(4) 0.062(4) 0.063(4) 0.002(3) -0.005(3) 0.013(3)
C19 0.064(4) 0.092(5) 0.061(4) -0.003(4) 0.000(3) 0.010(4)
C20 0.074(5) 0.099(6) 0.065(4) -0.011(4) -0.005(4) 0.021(4)
C21 0.087(6) 0.096(6) 0.081(6) 0.008(5) 0.037(5) 0.025(5)
C22 0.075(5) 0.071(5) 0.085(5) 0.015(4) -0.005(4) 0.009(4)
C23 0.059(4) 0.061(4) 0.074(4) 0.012(3) 0.004(3) 0.011(3)
C24 0.055(4) 0.054(3) 0.064(4) 0.007(3) 0.004(3) 0.003(3)
C25 0.061(4) 0.064(4) 0.064(4) 0.008(3) -0.007(3) -0.006(3)
C26 0.056(4) 0.057(4) 0.072(4) 0.017(3) -0.019(3) -0.013(3)
C27 0.057(4) 0.070(4) 0.078(5) 0.021(4) -0.012(3) -0.002(3)
C28 0.058(4) 0.084(5) 0.112(7) 0.018(5) -0.023(5) -0.022(4)
C29 0.077(5) 0.085(5) 0.074(5) 0.002(4) -0.008(4) -0.026(4)
C30 0.066(4) 0.072(4) 0.065(4) 0.003(3) -0.010(3) -0.012(3)
C31 0.060(4) 0.061(4) 0.067(4) 0.008(3) -0.009(3) -0.014(3)
C32 0.044(3) 0.067(4) 0.058(4) 0.007(3) -0.003(3) -0.003(3)
C33 0.060(4) 0.079(5) 0.078(5) -0.009(4) -0.002(4) -0.011(4)
C34 0.068(5) 0.073(5) 0.082(5) -0.016(4) 0.002(4) -0.004(4)
C35 0.060(4) 0.091(5) 0.067(4) -0.001(4) 0.020(4) -0.006(4)
C36 0.066(5) 0.081(5) 0.077(5) -0.002(4) -0.008(4) 0.009(4)
C37 0.088(5) 0.071(5) 0.074(5) 0.002(4) -0.014(4) 0.014(4)
C38 0.077(5) 0.085(5) 0.082(5) 0.008(4) 0.006(4) 0.009(4)
C39 0.055(4) 0.069(4) 0.086(5) 0.008(4) -0.001(3) 0.010(3)
C40 0.079(5) 0.081(5) 0.079(5) 0.015(4) 0.005(4) 0.004(4)
C41 0.076(5) 0.072(4) 0.068(4) -0.001(4) -0.004(4) -0.002(4)
C42 0.081(6) 0.097(6) 0.089(6) 0.005(5) 0.009(5) 0.006(5)
C43 0.101(7) 0.107(7) 0.093(6) -0.004(5) 0.004(5) -0.002(6)
C44 0.097(7) 0.130(8) 0.084(6) -0.010(6) -0.006(5) 0.054(6)
C45 0.069(5) 0.090(6) 0.095(6) -0.003(4) -0.013(4) 0.021(4)

loop_
_atom_type_symbol
_atom_type_description
_atom_type_scat_dispersion_real
_atom_type_scat_dispersion_imag
_atom_type_scat_source
C C 0.0033 0.0016 'International Tables Vol C Tables 4.2.6.8 and 6.1.1.4'
H H 0.0000 0.0000 'International Tables Vol C Tables 4.2.6.8 and 6.1.1.4'
N N 0.0061 0.0033 'International Tables Vol C Tables 4.2.6.8 and 6.1.1.4'
Zn Zn 0.2839 1.4301 'International Tables Vol C Tables 4.2.6.8 and 6.1.1.4'

loop_
_geom_angle_atom_site_label_1
_geom_angle_atom_site_label_2
_geom_angle_atom_site_label_3
_geom_angle
_geom_angle_site_symmetry_1
_geom_angle_site_symmetry_3
_geom_angle_publ_flag
N5 Zn1 N3 87.6(2) . . ?
N5 Zn1 N1 157.8(2) . . ?
N3 Zn1 N1 88.4(2) . . ?
N5 Zn1 N7 88.1(2) . . ?
N3 Zn1 N7 159.4(2) . . ?
N1 Zn1 N7 88.0(2) . . ?
N5 Zn1 N9 103.0(2) . . ?
N3 Zn1 N9 97.2(2) . . ?
N1 Zn1 N9 99.2(2) . . ?
N7 Zn1 N9 103.4(2) . . ?
C8 N1 C1 110.3(5) . . ?
C8 N1 Zn1 125.0(4) . . ?
C1 N1 Zn1 124.7(4) . . ?
C8 N2 C9 122.2(6) . . ?
C16 N3 C9 107.9(5) . . ?
C16 N3 Zn1 126.3(5) . . ?
C9 N3 Zn1 125.3(4) . . ?
C16 N4 C17 123.1(6) . . ?
C24 N5 C17 107.9(5) . . ?
C24 N5 Zn1 126.1(5) . . ?
C17 N5 Zn1 125.0(4) . . ?
C25 N6 C24 124.1(6) . . ?
C25 N7 C32 111.0(5) . . ?
C25 N7 Zn1 124.4(5) . . ?
C32 N7 Zn1 124.5(4) . . ?
C1 N8 C32 121.6(6) . . ?
C33 N9 C37 114.4(6) . . ?
C33 N9 Zn1 122.8(5) . . ?
C37 N9 Zn1 121.7(5) . . ?
C44 N10 C43 114.8(8) . . ?
N8 C1 N1 130.2(6) . . ?
N8 C1 C2 121.7(6) . . ?
N1 C1 C2 108.1(5) . . ?
C3 C2 C7 120.1(6) . . ?
C3 C2 C1 133.9(6) . . ?
C7 C2 C1 106.0(5) . . ?
C2 C3 C4 119.0(7) . . ?
C3 C4 C5 121.1(7) . . ?
C4 C5 C6 121.6(7) . . ?
C7 C6 C5 115.3(7) . . ?
C6 C7 C2 122.7(6) . . ?
C6 C7 C8 130.6(6) . . ?
C2 C7 C8 106.7(6) . . ?
N2 C8 N1 129.6(6) . . ?
N2 C8 C7 121.4(6) . . ?
N1 C8 C7 109.0(6) . . ?
N2 C9 N3 127.8(6) . . ?
N2 C9 C10 123.4(6) . . ?
N3 C9 C10 108.8(6) . . ?
C15 C10 C11 122.1(6) . . ?
C15 C10 C9 107.3(6) . . ?
C11 C10 C9 130.6(6) . . ?
C12 C11 C10 116.2(7) . . ?
C13 C12 C11 122.2(7) . . ?
C12 C13 C14 122.1(7) . . ?
C13 C14 C15 118.0(7) . . ?
C10 C15 C14 119.4(6) . . ?
C10 C15 C16 106.0(6) . . ?
C14 C15 C16 134.6(7) . . ?
N4 C16 N3 127.0(6) . . ?
N4 C16 C15 123.1(6) . . ?
N3 C16 C15 109.9(6) . . ?
N4 C17 N5 127.6(6) . . ?
N4 C17 C18 123.0(6) . . ?
N5 C17 C18 109.5(5) . . ?
C19 C18 C23 120.5(7) . . ?
C19 C18 C17 132.8(7) . . ?
C23 C18 C17 106.7(6) . . ?
C20 C19 C18 117.4(7) . . ?
C19 C20 C21 121.9(7) . . ?
C22 C21 C20 120.8(8) . . ?
C21 C22 C23 118.7(8) . . ?
C22 C23 C18 120.5(7) . . ?
C22 C23 C24 133.8(7) . . ?
C18 C23 C24 105.7(6) . . ?
N6 C24 N5 126.1(6) . . ?
N6 C24 C23 123.6(6) . . ?
N5 C24 C23 110.3(6) . . ?
N6 C25 N7 129.1(6) . . ?
N6 C25 C26 122.5(6) . . ?
N7 C25 C26 108.4(6) . . ?
C27 C26 C31 120.3(6) . . ?
C27 C26 C25 132.6(7) . . ?
C31 C26 C25 107.1(6) . . ?
C28 C27 C26 116.8(8) . . ?
C29 C28 C27 121.8(7) . . ?
C28 C29 C30 122.5(7) . . ?
C31 C30 C29 115.4(7) . . ?
C30 C31 C26 123.1(6) . . ?
C30 C31 C32 131.3(7) . . ?
C26 C31 C32 105.5(6) . . ?
N8 C32 N7 129.1(6) . . ?
N8 C32 C31 122.6(6) . . ?
N7 C32 C31 108.1(6) . . ?
N9 C33 C34 126.0(7) . . ?
C35 C34 C33 118.3(7) . . ?
C34 C35 C36 118.5(7) . . ?
C34 C35 C38 121.6(7) . . ?
C36 C35 C38 119.7(7) . . ?
C37 C36 C35 117.6(7) . . ?
N9 C37 C36 125.1(7) . . ?
C35 C38 C39 110.7(6) . . ?
C40 C39 C38 112.6(6) . . ?
C41 C40 C39 113.7(6) . . ?
C42 C41 C45 118.8(8) . . ?
C42 C41 C40 123.2(8) . . ?
C45 C41 C40 118.0(7) . . ?
C41 C42 C43 117.3(9) . . ?
N10 C43 C42 125.0(9) . . ?
N10 C44 C45 125.2(9) . . ?
C44 C45 C41 118.9(9) . . ?

loop_
_geom_bond_atom_site_label_1
_geom_bond_atom_site_label_2
_geom_bond_distance
_geom_bond_site_symmetry_2
_geom_bond_publ_flag
Zn1 N5 2.009(5) . ?
Zn1 N3 2.010(5) . ?
Zn1 N1 2.015(5) . ?
Zn1 N7 2.029(5) . ?
Zn1 N9 2.130(5) . ?
N1 C8 1.344(8) . ?
N1 C1 1.376(8) . ?
N2 C8 1.335(8) . ?
N2 C9 1.337(8) . ?
N3 C16 1.357(8) . ?
N3 C9 1.370(8) . ?
N4 C16 1.333(8) . ?
N4 C17 1.351(8) . ?
N5 C24 1.363(8) . ?
N5 C17 1.368(8) . ?
N6 C25 1.325(9) . ?
N6 C24 1.337(9) . ?
N7 C25 1.341(9) . ?
N7 C32 1.365(8) . ?
N8 C1 1.300(8) . ?
N8 C32 1.347(8) . ?
N9 C33 1.285(9) . ?
N9 C37 1.354(8) . ?
N10 C44 1.314(12) . ?
N10 C43 1.334(12) . ?
C1 C2 1.479(9) . ?
C2 C3 1.366(9) . ?
C2 C7 1.402(9) . ?
C3 C4 1.375(10) . ?
C4 C5 1.382(10) . ?
C5 C6 1.418(10) . ?
C6 C7 1.387(9) . ?
C7 C8 1.473(9) . ?
C9 C10 1.446(9) . ?
C10 C15 1.377(9) . ?
C10 C11 1.406(9) . ?
C11 C12 1.371(10) . ?
C12 C13 1.353(11) . ?
C13 C14 1.368(10) . ?
C14 C15 1.396(9) . ?
C15 C16 1.447(9) . ?
C17 C18 1.441(9) . ?
C18 C19 1.387(10) . ?
C18 C23 1.406(10) . ?
C19 C20 1.376(10) . ?
C20 C21 1.385(12) . ?
C21 C22 1.361(11) . ?
C22 C23 1.379(10) . ?
C23 C24 1.441(9) . ?
C25 C26 1.474(9) . ?
C26 C27 1.390(9) . ?
C26 C31 1.400(10) . ?
C27 C28 1.382(11) . ?
C28 C29 1.371(12) . ?
C29 C30 1.396(10) . ?
C30 C31 1.366(9) . ?
C31 C32 1.487(9) . ?
C33 C34 1.382(11) . ?
C34 C35 1.352(11) . ?
C35 C36 1.381(10) . ?
C35 C38 1.501(11) . ?
C36 C37 1.360(10) . ?
C38 C39 1.537(10) . ?
C39 C40 1.526(10) . ?
C40 C41 1.516(11) . ?
C41 C42 1.334(11) . ?
C41 C45 1.398(10) . ?
C42 C43 1.420(12) . ?
C44 C45 1.361(12) . ?
